data_1504079
loop_
_publ_author_name
'Kang, Sung Ok'
'Day, Victor W.'
'Bowman-James, Kristin'

_publ_section_title
;
 The influence of amine functionalities on anion binding in
 polyamide-containing macrocycles.
;
_journal_issue 16
_journal_name_full 'Organic letters'
_journal_page_first 3654
_journal_page_last 3657
_journal_paper_doi 10.1021/ol9014249
_journal_volume 11
_journal_year 2009
_chemical_formula_sum 'C26 H54 N8 O18 P2'
_chemical_formula_weight 828.71
_chemical_name_systematic
;

 ?

;
_space_group_IT_number 2
_symmetry_cell_setting triclinic
_symmetry_space_group_name_Hall '-P 1'
_symmetry_space_group_name_H-M 'P -1'
_atom_sites_solution_hydrogens geom
_atom_sites_solution_primary direct
_atom_sites_solution_secondary difmap
_audit_creation_method SHELXL-97
_cell_angle_alpha 108.885(2)
_cell_angle_beta 93.062(2)
_cell_angle_gamma 107.523(2)
_cell_formula_units_Z 1
_cell_length_a 8.1169(11)
_cell_length_b 11.2001(15)
_cell_length_c 11.4236(15)
_cell_measurement_reflns_used 4690
_cell_measurement_temperature 100(2)
_cell_measurement_theta_max 30.52
_cell_measurement_theta_min 2.67
_cell_volume 923.8(2)
_computing_cell_refinement 'Bruker SAINT'
_computing_data_collection 'Bruker SMART'
_computing_data_reduction 'Bruker SAINT'
_computing_molecular_graphics 'Bruker SHELXTL'
_computing_publication_material 'Bruker SHELXTL'
_computing_structure_refinement 'Bruker SHELXTL'
_computing_structure_solution 'Bruker SHELXTL'
_diffrn_ambient_temperature 100(2)
_diffrn_measured_fraction_theta_full 0.999
_diffrn_measured_fraction_theta_max 0.999
_diffrn_measurement_device_type 'Bruker SMART APEX CCD area detector'
_diffrn_measurement_method 'phi and omega scans'
_diffrn_radiation_monochromator graphite
_diffrn_radiation_source 'fine-focus sealed tube'
_diffrn_radiation_type MoK\a
_diffrn_radiation_wavelength 0.71073
_diffrn_reflns_av_R_equivalents 0.0565
_diffrn_reflns_av_sigmaI/netI 0.0522
_diffrn_reflns_limit_h_max 8
_diffrn_reflns_limit_h_min -8
_diffrn_reflns_limit_k_max 11
_diffrn_reflns_limit_k_min -11
_diffrn_reflns_limit_l_max 11
_diffrn_reflns_limit_l_min -11
_diffrn_reflns_number 5212
_diffrn_reflns_theta_full 21.50
_diffrn_reflns_theta_max 21.50
_diffrn_reflns_theta_min 2.04
_diffrn_standards_decay_% 0.00
_exptl_absorpt_coefficient_mu 0.205
_exptl_absorpt_correction_T_max 1.000
_exptl_absorpt_correction_T_min 0.895
_exptl_absorpt_correction_type multi-scan
_exptl_crystal_colour Colorless
_exptl_crystal_density_diffrn 1.490
_exptl_crystal_density_method 'not measured'
_exptl_crystal_description 'Rectangular plate'
_exptl_crystal_F_000 440
_exptl_crystal_size_max 0.26
_exptl_crystal_size_mid 0.22
_exptl_crystal_size_min 0.02
_refine_diff_density_max 0.463
_refine_diff_density_min -0.412
_refine_diff_density_rms 0.094
_refine_ls_extinction_method none
_refine_ls_goodness_of_fit_ref 1.004
_refine_ls_hydrogen_treatment mixed
_refine_ls_matrix_type full
_refine_ls_number_parameters 264
_refine_ls_number_reflns 2117
_refine_ls_number_restraints 0
_refine_ls_restrained_S_all 1.004
_refine_ls_R_factor_all 0.0996
_refine_ls_R_factor_gt 0.0928
_refine_ls_shift/su_max 0.000
_refine_ls_shift/su_mean 0.000
_refine_ls_structure_factor_coef Fsqd
_refine_ls_weighting_details 'calc w=1/[\s^2^(Fo^2^)+(0.0107P)^2^+15.6331P] where P=(Fo^2^+2Fc^2^)/3'
_refine_ls_weighting_scheme calc
_refine_ls_wR_factor_gt 0.1968
_refine_ls_wR_factor_ref 0.2005
_reflns_number_gt 1958
_reflns_number_total 2117
_reflns_threshold_expression >2sigma(I)
_cod_data_source_file ol9014249_si_002.cif
_cod_data_source_block k97f_(Compnd_B)
_cod_depositor_comments
;
The following automatic conversions were performed:

'_symmetry_cell_setting' value 'Triclinic' changed to 'triclinic'
according to /home/saulius/struct/CIF-dictionaries/cif_core.dic
dictionary named 'cif_core.dic' version 2.4.2 from 2011-04-26.

Automatic conversion script
Id: cif_fix_values 1715 2011-07-08 13:25:40Z adriana 

The following automatic conversions were performed:

'_exptl_absorpt_correction_type' value 'multi-scans' was replaced
with the value 'multi-scan' as specified in the replacement file
'src/cod-tools/trunk/data/replacement-values/replacement_values.lst'.

Automatic conversion script
Id: cif_fix_values 5376 2017-05-30 11:51:03Z andrius 
;
_cod_original_sg_symbol_H-M P_-1
_cod_database_code 1504079

loop_
_symmetry_equiv_pos_as_xyz
'x, y, z'
'-x, -y, -z'

loop_
_atom_site_label
_atom_site_type_symbol
_atom_site_fract_x
_atom_site_fract_y
_atom_site_fract_z
_atom_site_U_iso_or_equiv
_atom_site_adp_type
_atom_site_occupancy
_atom_site_symmetry_multiplicity
_atom_site_calc_flag
_atom_site_refinement_flags
O1 O 0.3771(7) 0.3985(5) -0.2760(5) 0.0198(14) Uani 1 1 d .
O2 O 0.1594(7) 0.5842(6) 0.3310(5) 0.0251(14) Uani 1 1 d .
N1 N 0.1946(9) -0.1714(7) -0.4940(6) 0.0204(17) Uani 1 1 d .
H1N1 H 0.189(10) -0.126(8) -0.562(8) 0.025 Uiso 1 1 d .
H1N2 H 0.227(11) -0.236(9) -0.533(8) 0.025 Uiso 1 1 d .
C2 C 0.3225(10) -0.0637(8) -0.3844(7) 0.0175(19) Uani 1 1 d .
H2A H 0.4331 -0.0269 -0.4131 0.021 Uiso 1 1 calc R
H2B H 0.3488 -0.1031 -0.3226 0.021 Uiso 1 1 calc R
C3 C 0.2547(10) 0.0497(8) -0.3205(7) 0.0167(19) Uani 1 1 d .
H3A H 0.1622 0.0196 -0.2731 0.020 Uiso 1 1 calc R
H3B H 0.2035 0.0767 -0.3843 0.020 Uiso 1 1 calc R
C4 C 0.4075(10) 0.1687(8) -0.2311(7) 0.0192(19) Uani 1 1 d .
H4A H 0.4712 0.1368 -0.1781 0.023 Uiso 1 1 calc R
H4B H 0.4900 0.2070 -0.2808 0.023 Uiso 1 1 calc R
N5 N 0.3496(8) 0.2725(7) -0.1512(6) 0.0186(16) Uani 1 1 d .
H5N H 0.3201 0.2661 -0.0799 0.022 Uiso 1 1 calc R
C6 C 0.3381(9) 0.3767(8) -0.1782(7) 0.0150(19) Uani 1 1 d .
C7 C 0.2788(10) 0.4721(8) -0.0801(7) 0.0154(19) Uani 1 1 d .
N8 N 0.2586(8) 0.4480(7) 0.0278(6) 0.0182(16) Uani 1 1 d .
C9 C 0.2448(10) 0.5804(8) -0.0987(8) 0.019(2) Uani 1 1 d .
H9 H 0.2593 0.5956 -0.1752 0.023 Uiso 1 1 calc R
C10 C 0.1892(10) 0.6658(8) -0.0034(8) 0.021(2) Uani 1 1 d .
H10 H 0.1620 0.7386 -0.0146 0.025 Uiso 1 1 calc R
C11 C 0.1746(10) 0.6426(8) 0.1065(7) 0.0179(19) Uani 1 1 d .
H11 H 0.1428 0.7019 0.1745 0.021 Uiso 1 1 calc R
C12 C 0.2072(10) 0.5302(8) 0.1179(7) 0.0155(19) Uani 1 1 d .
C13 C 0.1826(10) 0.5023(8) 0.2379(7) 0.0154(19) Uani 1 1 d .
N14 N 0.1836(8) 0.3807(7) 0.2315(6) 0.0181(16) Uani 1 1 d .
H14N H 0.1926 0.3240 0.1600 0.022 Uiso 1 1 calc R
C15 C 0.1700(11) 0.3410(8) 0.3415(7) 0.022(2) Uani 1 1 d .
H15A H 0.2381 0.4192 0.4166 0.026 Uiso 1 1 calc R
H15B H 0.2238 0.2705 0.3315 0.026 Uiso 1 1 calc R
C16 C -0.0165(10) 0.2888(8) 0.3634(7) 0.0191(19) Uani 1 1 d .
H16A H -0.0903 0.2185 0.2852 0.023 Uiso 1 1 calc R
H16B H -0.0655 0.3626 0.3880 0.023 Uiso 1 1 calc R
C17 C -0.0165(10) 0.2307(9) 0.4675(7) 0.022(2) Uani 1 1 d .
H17A H 0.0390 0.1607 0.4435 0.026 Uiso 1 1 calc R
H17B H 0.0558 0.3027 0.5453 0.026 Uiso 1 1 calc R
P P -0.2656(3) -0.0477(2) -0.04400(19) 0.0143(6) Uani 1 1 d .
O11 O -0.2798(8) 0.0549(6) 0.0838(5) 0.0183(13) Uani 1 1 d .
H11O H -0.361(14) 0.082(10) 0.078(9) 0.05(3) Uiso 1 1 d .
O12 O -0.1383(8) 0.0383(6) -0.1085(5) 0.0192(14) Uani 1 1 d .
H12O H -0.043(13) 0.071(10) -0.056(9) 0.04(3) Uiso 1 1 d .
O13 O -0.4411(7) -0.1147(5) -0.1286(5) 0.0229(14) Uani 1 1 d .
O14 O -0.1816(6) -0.1394(5) -0.0144(5) 0.0173(13) Uani 1 1 d .
O1W O -0.2141(8) 0.0118(6) -0.3611(5) 0.0284(15) Uani 1 1 d .
H1W1 H -0.2058 0.0183 -0.2641 0.11(5) Uiso 1 1 d R
H1W2 H -0.3086 -0.0945 -0.4116 0.07(3) Uiso 1 1 d R
O2W O -0.4537(7) -0.2383(6) -0.5026(5) 0.0257(15) Uani 1 1 d .
H2W1 H -0.4092 -0.3036 -0.5832 0.12(5) Uiso 1 1 d R
H2W2 H -0.4986 -0.2922 -0.4622 0.02(2) Uiso 1 1 d R
O3W O -0.5761(7) -0.3553(6) -0.3338(5) 0.0259(15) Uani 1 1 d .
H3W1 H -0.5205 -0.2788 -0.2602 0.03(2) Uiso 1 1 d R
H3W2 H -0.5877 -0.4440 -0.3119 0.04(3) Uiso 1 1 d R

loop_
_atom_site_aniso_label
_atom_site_aniso_U_11
_atom_site_aniso_U_22
_atom_site_aniso_U_33
_atom_site_aniso_U_23
_atom_site_aniso_U_13
_atom_site_aniso_U_12
O1 0.025(3) 0.020(3) 0.019(3) 0.010(3) 0.007(3) 0.010(3)
O2 0.031(4) 0.025(3) 0.015(3) -0.001(3) 0.010(3) 0.010(3)
N1 0.026(4) 0.018(4) 0.015(4) 0.003(3) 0.005(3) 0.008(3)
C2 0.014(4) 0.024(5) 0.010(4) 0.000(4) 0.001(3) 0.007(4)
C3 0.021(5) 0.018(5) 0.011(4) 0.004(4) -0.003(4) 0.009(4)
C4 0.020(5) 0.021(5) 0.020(5) 0.006(4) 0.006(4) 0.013(4)
N5 0.023(4) 0.025(4) 0.010(4) 0.005(3) 0.003(3) 0.013(3)
C6 0.004(4) 0.019(5) 0.016(5) 0.006(4) -0.005(3) -0.003(3)
C7 0.009(4) 0.014(5) 0.019(5) 0.002(4) 0.002(4) 0.000(4)
N8 0.014(4) 0.021(4) 0.014(4) 0.002(3) 0.001(3) 0.003(3)
C9 0.017(5) 0.026(5) 0.020(5) 0.013(4) 0.007(4) 0.010(4)
C10 0.009(4) 0.020(5) 0.029(5) 0.006(4) 0.005(4) 0.003(4)
C11 0.017(5) 0.018(5) 0.014(5) 0.001(4) 0.002(4) 0.005(4)
C12 0.008(4) 0.016(5) 0.013(5) -0.001(4) -0.002(3) -0.001(4)
C13 0.009(4) 0.017(5) 0.017(5) 0.007(4) 0.002(4) -0.001(4)
N14 0.022(4) 0.022(4) 0.012(4) 0.004(3) 0.006(3) 0.010(3)
C15 0.025(5) 0.023(5) 0.011(4) 0.005(4) -0.004(4) 0.002(4)
C16 0.023(5) 0.016(5) 0.016(4) 0.007(4) -0.001(4) 0.003(4)
C17 0.019(5) 0.027(5) 0.016(5) 0.006(4) 0.007(4) 0.004(4)
P 0.0130(11) 0.0126(12) 0.0136(12) 0.0032(9) 0.0005(9) 0.0014(9)
O11 0.018(3) 0.019(3) 0.018(3) 0.005(3) 0.000(3) 0.008(3)
O12 0.021(3) 0.021(3) 0.014(3) 0.005(3) 0.000(3) 0.007(3)
O13 0.023(3) 0.024(3) 0.019(3) 0.002(3) 0.002(3) 0.010(3)
O14 0.013(3) 0.020(3) 0.023(3) 0.013(3) 0.005(2) 0.006(2)
O1W 0.038(4) 0.026(4) 0.018(3) 0.011(3) 0.004(3) 0.004(3)
O2W 0.026(3) 0.030(4) 0.022(3) 0.010(3) 0.005(3) 0.010(3)
O3W 0.030(3) 0.027(4) 0.017(3) 0.006(3) 0.002(3) 0.006(3)

loop_
_atom_type_symbol
_atom_type_description
_atom_type_scat_dispersion_real
_atom_type_scat_dispersion_imag
_atom_type_scat_source
C C 0.0033 0.0016 'International Tables Vol C Tables 4.2.6.8 and 6.1.1.4'
H H 0.0000 0.0000 'International Tables Vol C Tables 4.2.6.8 and 6.1.1.4'
N N 0.0061 0.0033 'International Tables Vol C Tables 4.2.6.8 and 6.1.1.4'
O O 0.0106 0.0060 'International Tables Vol C Tables 4.2.6.8 and 6.1.1.4'
P P 0.1023 0.0942 'International Tables Vol C Tables 4.2.6.8 and 6.1.1.4'

loop_
_geom_angle_atom_site_label_1
_geom_angle_atom_site_label_2
_geom_angle_atom_site_label_3
_geom_angle
_geom_angle_site_symmetry_1
C17 N1 C2 115.6(6) 2
C17 N1 H1N1 111(4) 2
C2 N1 H1N1 105(4) .
C17 N1 H1N2 107(6) 2
C2 N1 H1N2 116(6) .
H1N1 N1 H1N2 102(7) .
N1 C2 C3 112.6(6) .
N1 C2 H2A 109.1 .
C3 C2 H2A 109.1 .
N1 C2 H2B 109.1 .
C3 C2 H2B 109.1 .
H2A C2 H2B 107.8 .
C2 C3 C4 108.8(6) .
C2 C3 H3A 109.9 .
C4 C3 H3A 109.9 .
C2 C3 H3B 109.9 .
C4 C3 H3B 109.9 .
H3A C3 H3B 108.3 .
N5 C4 C3 112.3(6) .
N5 C4 H4A 109.1 .
C3 C4 H4A 109.1 .
N5 C4 H4B 109.1 .
C3 C4 H4B 109.1 .
H4A C4 H4B 107.9 .
C6 N5 C4 124.3(7) .
C6 N5 H5N 117.8 .
C4 N5 H5N 117.8 .
O1 C6 N5 124.5(7) .
O1 C6 C7 120.8(7) .
N5 C6 C7 114.7(7) .
N8 C7 C9 121.7(7) .
N8 C7 C6 116.5(7) .
C9 C7 C6 121.9(7) .
C12 N8 C7 118.8(7) .
C10 C9 C7 119.1(7) .
C10 C9 H9 120.5 .
C7 C9 H9 120.5 .
C11 C10 C9 118.6(8) .
C11 C10 H10 120.7 .
C9 C10 H10 120.7 .
C10 C11 C12 119.3(8) .
C10 C11 H11 120.3 .
C12 C11 H11 120.3 .
N8 C12 C11 122.5(7) .
N8 C12 C13 118.7(7) .
C11 C12 C13 118.8(7) .
O2 C13 N14 124.0(7) .
O2 C13 C12 121.6(7) .
N14 C13 C12 114.4(7) .
C13 N14 C15 121.0(7) .
C13 N14 H14N 119.5 .
C15 N14 H14N 119.5 .
N14 C15 C16 113.9(6) .
N14 C15 H15A 108.8 .
C16 C15 H15A 108.8 .
N14 C15 H15B 108.8 .
C16 C15 H15B 108.8 .
H15A C15 H15B 107.7 .
C15 C16 C17 109.0(6) .
C15 C16 H16A 109.9 .
C17 C16 H16A 109.9 .
C15 C16 H16B 109.9 .
C17 C16 H16B 109.9 .
H16A C16 H16B 108.3 .
N1 C17 C16 113.8(7) 2
N1 C17 H17A 108.8 2
C16 C17 H17A 108.8 .
N1 C17 H17B 108.8 2
C16 C17 H17B 108.8 .
H17A C17 H17B 107.7 .
O14 P O13 116.1(3) .
O14 P O11 108.0(3) .
O13 P O11 110.3(3) .
O14 P O12 108.6(3) .
O13 P O12 107.6(3) .
O11 P O12 105.8(3) .
P O11 H11O 113(7) .
P O12 H12O 101(6) .
H1W1 O1W H1W2 101.7 .
H2W1 O2W H2W2 103.3 .
H3W1 O3W H3W2 108.4 .

loop_
_geom_bond_atom_site_label_1
_geom_bond_atom_site_label_2
_geom_bond_distance
_geom_bond_site_symmetry_2
O1 C6 1.255(9) .
O2 C13 1.226(9) .
N1 C17 1.490(11) 2
N1 C2 1.493(10) .
N1 H1N1 1.06(9) .
N1 H1N2 0.84(9) .
C2 C3 1.521(11) .
C2 H2A 0.9900 .
C2 H2B 0.9900 .
C3 C4 1.532(11) .
C3 H3A 0.9900 .
C3 H3B 0.9900 .
C4 N5 1.446(10) .
C4 H4A 0.9900 .
C4 H4B 0.9900 .
N5 C6 1.327(10) .
N5 H5N 0.8800 .
C6 C7 1.491(11) .
C7 N8 1.353(10) .
C7 C9 1.398(11) .
N8 C12 1.321(10) .
C9 C10 1.393(11) .
C9 H9 0.9500 .
C10 C11 1.366(11) .
C10 H10 0.9500 .
C11 C12 1.406(11) .
C11 H11 0.9500 .
C12 C13 1.512(11) .
C13 N14 1.343(10) .
N14 C15 1.461(10) .
N14 H14N 0.8800 .
C15 C16 1.516(11) .
C15 H15A 0.9900 .
C15 H15B 0.9900 .
C16 C17 1.529(11) .
C16 H16A 0.9900 .
C16 H16B 0.9900 .
C17 N1 1.490(11) 2
C17 H17A 0.9900 .
C17 H17B 0.9900 .
P O14 1.501(6) .
P O13 1.505(6) .
P O11 1.574(6) .
P O12 1.575(6) .
O11 H11O 0.81(10) .
O12 H12O 0.86(10) .
O1W H1W1 1.0837 .
O1W H1W2 1.1380 .
O2W H2W1 1.1269 .
O2W H2W2 0.8806 .
O3W H3W1 0.9515 .
O3W H3W2 1.0805 .

loop_
_geom_hbond_atom_site_label_D
_geom_hbond_atom_site_label_H
_geom_hbond_atom_site_label_A
_geom_hbond_distance_DH
_geom_hbond_distance_HA
_geom_hbond_distance_DA
_geom_hbond_angle_DHA
_geom_hbond_site_symmetry_A
N1 H1N1 O1W 1.06(9) 1.74(9) 2.781(9) 164(7) 2_554
N1 H1N2 O2 0.84(9) 2.00(9) 2.738(9) 146(8) 1_544
N1 H1N2 O2W 0.84(9) 2.60(9) 3.161(9) 125(7) 1_655
N5 H5N O14 0.88 2.14 2.922(8) 147.1 2
N14 H14N O14 0.88 2.17 3.014(8) 161.4 2
O11 H11O O13 0.81(10) 1.83(11) 2.580(8) 152(10) 2_455
O12 H12O O14 0.86(10) 1.78(10) 2.609(8) 163(9) 2
O1W H1W1 O12 1.08 1.75 2.818(8) 166.2 .
O1W H1W2 O2W 1.14 1.65 2.774(8) 170.4 .
O2W H2W1 O1 1.13 1.70 2.812(8) 167.5 2_554
O2W H2W2 O3W 0.88 1.88 2.734(8) 161.9 .
O3W H3W1 O13 0.95 1.86 2.796(8) 168.5 .
O3W H3W2 O1 1.08 1.88 2.960(8) 176.5 1_445

loop_
_geom_torsion_atom_site_label_1
_geom_torsion_atom_site_label_2
_geom_torsion_atom_site_label_3
_geom_torsion_atom_site_label_4
_geom_torsion
_geom_torsion_site_symmetry_1
_geom_torsion_site_symmetry_4
C17 N1 C2 C3 -54.8(9) 2 .
N1 C2 C3 C4 -166.7(7) . .
C2 C3 C4 N5 -170.3(7) . .
C3 C4 N5 C6 -92.4(9) . .
C4 N5 C6 O1 -0.5(12) . .
C4 N5 C6 C7 -178.8(7) . .
O1 C6 C7 N8 -172.8(6) . .
N5 C6 C7 N8 5.5(10) . .
O1 C6 C7 C9 7.5(11) . .
N5 C6 C7 C9 -174.2(7) . .
C9 C7 N8 C12 -0.7(11) . .
C6 C7 N8 C12 179.6(6) . .
N8 C7 C9 C10 0.2(11) . .
C6 C7 C9 C10 179.8(7) . .
C7 C9 C10 C11 1.8(11) . .
C9 C10 C11 C12 -3.2(11) . .
C7 N8 C12 C11 -0.8(11) . .
C7 N8 C12 C13 179.3(6) . .
C10 C11 C12 N8 2.8(12) . .
C10 C11 C12 C13 -177.2(7) . .
N8 C12 C13 O2 169.6(7) . .
C11 C12 C13 O2 -10.4(11) . .
N8 C12 C13 N14 -12.2(10) . .
C11 C12 C13 N14 167.8(7) . .
O2 C13 N14 C15 -4.8(12) . .
C12 C13 N14 C15 177.0(6) . .
C13 N14 C15 C16 83.2(9) . .
N14 C15 C16 C17 171.3(7) . .
C15 C16 C17 N1 -177.8(7) . 2
